data_4321633
loop_
_publ_author_name
'Johannes Beck'
'Sylvia Hedderich'
'Klaus K\"ollisch'

_publ_section_title
;
 Hg3AsE4X (E = S, Se; X = Cl, Br, I), a Family of Isotypic Compounds with
 an Acentric, Layered Structure
;
_journal_name_full 'Inorganic Chemistry'
_journal_page_first 5847
_journal_page_last 5850
_journal_paper_doi 10.1021/ic0003527
_journal_volume 39
_journal_year 2000
_chemical_compound_source synthetic
_chemical_formula_sum 'As2 Cl2 Hg6 S8'
_chemical_formula_weight 1680.76
_chemical_name_systematic
;
 ?
;
_space_group_IT_number 186
_symmetry_cell_setting hexagonal
_symmetry_space_group_name_Hall 'P 6c -2c'
_symmetry_space_group_name_H-M 'P 63 m c'
_atom_sites_solution_hydrogens geom
_atom_sites_solution_primary direct
_atom_sites_solution_secondary difmap
_audit_conform_dict_location ftp://ftp.iucr.org/cifdics/cif_core2.1beta.dic
_audit_conform_dict_name cif_core.dic
_audit_conform_dict_version 2.1beta3
_audit_creation_date 2000-04-25T10:14:46-00:00
_audit_creation_method 'WinGX routine CIF_UPDATE'
_cell_angle_alpha 90
_cell_angle_beta 90
_cell_angle_gamma 120
_cell_formula_units_Z 1
_cell_length_a 7.431(3)
_cell_length_b 7.431(3)
_cell_length_c 9.003(4)
_cell_measurement_temperature 293(2)
_cell_volume 430.5(3)
_computing_structure_refinement 'SHELXL-93 (Sheldrick, 1993)'
_diffrn_ambient_temperature 293(2)
_diffrn_measurement_device 'STOE Image Plate Diffraction System'
_diffrn_radiation_monochromator graphite
_diffrn_radiation_type MoK\a
_diffrn_radiation_wavelength 0.71073
_diffrn_reflns_av_R_equivalents 0
_diffrn_reflns_av_sigmaI/netI 0.0085
_diffrn_reflns_limit_h_max 0
_diffrn_reflns_limit_h_min -4
_diffrn_reflns_limit_k_max 9
_diffrn_reflns_limit_k_min 0
_diffrn_reflns_limit_l_max 11
_diffrn_reflns_limit_l_min -11
_diffrn_reflns_number 414
_diffrn_reflns_theta_max 28.02
_diffrn_reflns_theta_min 5.49
_exptl_absorpt_coefficient_mu 58.358
_exptl_absorpt_correction_type numerical
_exptl_crystal_colour yellow
_exptl_crystal_density_diffrn 6.483
_exptl_crystal_F_000 708
_exptl_crystal_size_max 0.032
_exptl_crystal_size_mid 0.012
_exptl_crystal_size_min 0.01
_refine_diff_density_max 2.69
_refine_diff_density_min -1.376
_refine_diff_density_rms 0.374
_refine_ls_abs_structure_details 'Flack H D (1983), Acta Cryst. A39, 876-881'
_refine_ls_abs_structure_Flack -0.06(2)
_refine_ls_extinction_coef 0.030(3)
_refine_ls_extinction_expression Fc^*^=kFc[1+0.001xFc^2^\l^3^/sin(2\q)]^-1/4^
_refine_ls_extinction_method SHELXL
_refine_ls_goodness_of_fit_all 1.079
_refine_ls_goodness_of_fit_gt 1.118
_refine_ls_matrix_type full
_refine_ls_number_parameters 23
_refine_ls_number_reflns 414
_refine_ls_number_restraints 1
_refine_ls_restrained_S_all 1.077
_refine_ls_restrained_S_obs 1.116
_refine_ls_R_factor_all 0.0386
_refine_ls_R_factor_gt 0.037
_refine_ls_shift/su_max 0
_refine_ls_shift/su_mean 0
_refine_ls_structure_factor_coef Fsqd
_refine_ls_weighting_details 'w=1/[\s^2^(Fo^2^)+(0.0789P)^2^+0.0000P] where P=(Fo^2^+2Fc^2^)/3'
_refine_ls_weighting_scheme calc
_refine_ls_wR_factor_all 0.0985
_refine_ls_wR_factor_gt 0.098
_reflns_number_gt 383
_reflns_number_total 414
_reflns_threshold_expression >2sigma(I)
_cod_data_source_file ic0003527_1.cif
_cod_data_source_block hgasscl
_cod_depositor_comments
;
The following automatic conversions were performed:

'_refine_ls_weighting_scheme' value 'calc
w=1/[\s^2^(Fo^2^)+(0.0789P)^2^+0.0000P] where P=(Fo^2^+2Fc^2^)/3' was
changed to 'calc'. New tag '_refine_ls_weighting_details' was
created. The value of the new tag was set to
'w=1/[\s^2^(Fo^2^)+(0.0789P)^2^+0.0000P] where P=(Fo^2^+2Fc^2^)/3'.

Automatic conversion script
Id: cif_fix_values 3143 2015-03-26 13:38:13Z robertas 
;
_cod_database_code 4321633

loop_
_symmetry_equiv_pos_as_xyz
'x, y, z'
'x-y, x, z+1/2'
'-y, x-y, z'
'-x, -y, z+1/2'
'-x+y, -x, z'
'y, -x+y, z+1/2'
'-y, -x, z'
'-x, -x+y, z+1/2'
'-x+y, y, z'
'y, x, z+1/2'
'x, x-y, z'
'x-y, -y, z+1/2'

loop_
_atom_site_label
_atom_site_type_symbol
_atom_site_fract_x
_atom_site_fract_y
_atom_site_fract_z
_atom_site_U_iso_or_equiv
_atom_site_adp_type
_atom_site_occupancy
_atom_site_calc_flag
_atom_site_refinement_flags
_atom_site_disorder_group
Cl Cl 0.6667 0.3333 0.0280(7) 0.0258(11) Uani 1 d S .
Hg Hg 0.49589(5) -0.00821(9) 0.2473(2) 0.0282(3) Uani 1 d S .
S1 S 0.2972(5) 0.1486(2) 0.3614(6) 0.0179(6) Uani 1 d S .
S2 S 0.3333 -0.3333 0.1086(8) 0.0183(11) Uani 1 d S .
As As 0 0 0.2246(2) 0.0147(8) Uani 1 d S .

loop_
_atom_site_aniso_label
_atom_site_aniso_U_11
_atom_site_aniso_U_22
_atom_site_aniso_U_33
_atom_site_aniso_U_23
_atom_site_aniso_U_13
_atom_site_aniso_U_12
Cl 0.030(2) 0.030(2) 0.017(3) 0 0 0.0152(9)
Hg 0.0209(4) 0.0187(4) 0.0441(7) -0.0056(4) -0.0028(2) 0.0094(2)
S1 0.0138(13) 0.0146(10) 0.0250(14) 0.0006(6) 0.0012(12) 0.0069(6)
S2 0.0181(15) 0.0181(15) 0.019(3) 0 0 0.0091(8)
As 0.0146(9) 0.0146(9) 0.015(2) 0 0 0.0073(5)

loop_
_atom_type_symbol
_atom_type_description
_atom_type_scat_dispersion_real
_atom_type_scat_dispersion_imag
_atom_type_scat_source
Hg Hg -2.389 9.227 'International Tables Vol C Tables 4.2.6.8 and 6.1.1.4'
As As 0.05 2.006 'International Tables Vol C Tables 4.2.6.8 and 6.1.1.4'
S S 0.125 0.123 'International Tables Vol C Tables 4.2.6.8 and 6.1.1.4'
Cl Cl 0.148 0.159 'International Tables Vol C Tables 4.2.6.8 and 6.1.1.4'

loop_
_geom_angle_atom_site_label_1
_geom_angle_atom_site_label_2
_geom_angle_atom_site_label_3
_geom_angle
_geom_angle_site_symmetry_1
_geom_angle_site_symmetry_3
_geom_angle_publ_flag
Hg Cl Hg 80.2(2) 3_655 . ?
Hg Cl Hg 80.2(2) 3_655 5_665 ?
Hg Cl Hg 80.2(2) . 5_665 ?
S2 Hg S1 123.66(7) . 3_655 ?
S2 Hg S1 123.66(7) . . ?
S1 Hg S1 110.1(2) 3_655 . ?
S2 Hg Cl 107.2(2) . . ?
S1 Hg Cl 88.54(8) 3_655 . ?
S1 Hg Cl 88.54(8) . . ?
As S1 Hg 101.9(2) . 5_665 ?
As S1 Hg 101.9(2) . . ?
Hg S1 Hg 98.5(2) 5_665 . ?
Hg S2 Hg 96.1(2) . 3_545 ?
Hg S2 Hg 96.1(2) . 5_655 ?
Hg S2 Hg 96.1(2) 3_545 5_655 ?
S1 As S1 93.5(2) 5 3 ?
S1 As S1 93.5(2) 5 . ?
S1 As S1 93.5(2) 3 . ?

loop_
_geom_bond_atom_site_label_1
_geom_bond_atom_site_label_2
_geom_bond_distance
_geom_bond_site_symmetry_2
_geom_bond_publ_flag
Cl Hg 2.955(5) 3_655 ?
Cl Hg 2.955(5) . ?
Cl Hg 2.955(5) 5_665 ?
Hg S2 2.437(4) . ?
Hg S1 2.513(3) 3_655 ?
Hg S1 2.513(3) . ?
S1 As 2.275(4) . ?
S1 Hg 2.513(3) 5_665 ?
S2 Hg 2.437(4) 3_545 ?
S2 Hg 2.437(4) 5_655 ?
As S1 2.275(4) 5 ?
As S1 2.275(4) 3 ?
